data_7010929
loop_
_publ_author_name
'Chiari, Brunetto'
'Cinti, Antonio'
'Crispu, Ornella'
'Demartin, Francesco'
'Pasini, Alessandro'
'Piovesana, Olivo'

_publ_section_title
;
 Binuclear Co(ii)Co(ii), Co(ii)Co(iii) and Co(iii)Co(iii) complexes of
 &#x201C;short&#x201D; salen homologues derived from the condensation
 of salicylaldehyde and methanediamine or phenylmethanediamines.
 Synthesis, structures and magnetismElectronic supplementary
 information (ESI) available: Appendix, derivation of the expression
 for the average magnetic susceptibility of a Co(ii)Co(ii) dimer. See
 http://www.rsc.org/suppdata/dt/b1/b105594c/
;
_journal_issue 24
_journal_name_full 'Journal of the Chemical Society, Dalton Transactions'
_journal_page_first 3611
_journal_paper_doi 10.1039/b105594c
_journal_year 2001
_chemical_formula_moiety '[Co2salmen2py4](I3)2'
_chemical_formula_sum 'C50 H44 Co2 I6 N8 O4'
_chemical_formula_weight 1700.19
_space_group_crystal_system monoclinic
_space_group_IT_number 15
_space_group_name_Hall '-C 2yc'
_space_group_name_H-M_alt 'C 1 2/c 1'
_atom_sites_solution_hydrogens geom
_atom_sites_solution_primary direct
_atom_sites_solution_secondary difmap
_audit_creation_method SHELXL
_cell_angle_alpha 90.00
_cell_angle_beta 101.100(10)
_cell_angle_gamma 90.00
_cell_formula_units_Z 4
_cell_length_a 13.5020(10)
_cell_length_b 22.661(2)
_cell_length_c 18.792(2)
_cell_measurement_reflns_used 1024
_cell_measurement_temperature 293(2)
_cell_measurement_theta_max 24.8
_cell_measurement_theta_min 5.2
_cell_volume 5642.2(9)
_computing_structure_refinement 'SHELXL-93 (Sheldrick, 1993)'
_diffrn_ambient_temperature 293(2)
_diffrn_measurement_device 'SMART CCD DIFFRACTOMETER'
_diffrn_measurement_method omega
_diffrn_radiation_monochromator graphite
_diffrn_radiation_source 'fine-focus sealed tube'
_diffrn_radiation_type MoK\a
_diffrn_radiation_wavelength 0.71073
_diffrn_reflns_av_R_equivalents 0.0037
_diffrn_reflns_av_sigmaI/netI 0.2881
_diffrn_reflns_limit_h_max 19
_diffrn_reflns_limit_h_min 0
_diffrn_reflns_limit_k_max 33
_diffrn_reflns_limit_k_min 0
_diffrn_reflns_limit_l_max 26
_diffrn_reflns_limit_l_min -27
_diffrn_reflns_number 10034
_diffrn_reflns_theta_max 31.91
_diffrn_reflns_theta_min 1.78
_exptl_absorpt_coefficient_mu 3.920
_exptl_absorpt_correction_T_max 1.000
_exptl_absorpt_correction_T_min 0.653
_exptl_absorpt_correction_type SADABS
_exptl_crystal_colour 'dark brown'
_exptl_crystal_density_diffrn 2.002
_exptl_crystal_description prism
_exptl_crystal_F_000 3216
_exptl_crystal_size_max 0.25
_exptl_crystal_size_mid 0.15
_exptl_crystal_size_min 0.12
_refine_diff_density_max 1.211
_refine_diff_density_min -1.553
_refine_diff_density_rms 0.127
_refine_ls_extinction_method none
_refine_ls_goodness_of_fit_all 0.888
_refine_ls_goodness_of_fit_obs 1.050
_refine_ls_matrix_type full
_refine_ls_number_parameters 317
_refine_ls_number_reflns 8853
_refine_ls_number_restraints 0
_refine_ls_restrained_S_all 0.888
_refine_ls_restrained_S_obs 1.050
_refine_ls_R_factor_all 0.0556
_refine_ls_R_factor_obs 0.0353
_refine_ls_shift/esd_max 0.005
_refine_ls_shift/esd_mean 0.000
_refine_ls_structure_factor_coef Fsqd
_refine_ls_weighting_details 'w=1/[\s^2^(Fo^2^)+(0.0479P)^2^+0.0000P] where P=(Fo^2^+2Fc^2^)/3'
_refine_ls_weighting_scheme calc
_refine_ls_wR_factor_all 0.0889
_refine_ls_wR_factor_obs 0.0856
_reflns_number_observed 5977
_reflns_number_total 8853
_reflns_observed_criterion >2sigma(I)
_cod_data_source_file b105594c.txt
_cod_data_source_block '[Co2salmen2py4](I3)2'
_cod_depositor_comments
;
 Updating space group information.

 Antanas Vaitkus,
 2018-08-09

The following automatic conversions were performed:

'_refine_ls_weighting_scheme' value 'calc
w=1/[\s^2^(Fo^2^)+(0.0479P)^2^+0.0000P] where P=(Fo^2^+2Fc^2^)/3' was
changed to 'calc'. New tag '_refine_ls_weighting_details' was
created. The value of the new tag was set to
'w=1/[\s^2^(Fo^2^)+(0.0479P)^2^+0.0000P] where P=(Fo^2^+2Fc^2^)/3'.

Automatic conversion script
Id: cif_fix_values 3143 2015-03-26 13:38:13Z robertas 
;
_cod_original_sg_symbol_H-M C2/c
_cod_database_code 7010929

loop_
_space_group_symop_id
_space_group_symop_operation_xyz
1 'x, y, z'
2 '-x, y, -z+1/2'
3 'x+1/2, y+1/2, z'
4 '-x+1/2, y+1/2, -z+1/2'
5 '-x, -y, -z'
6 'x, -y, z-1/2'
7 '-x+1/2, -y+1/2, -z'
8 'x+1/2, -y+1/2, z-1/2'

loop_
_atom_site_aniso_label
_atom_site_aniso_U_11
_atom_site_aniso_U_22
_atom_site_aniso_U_33
_atom_site_aniso_U_23
_atom_site_aniso_U_13
_atom_site_aniso_U_12
I1 0.0905(2) 0.0655(2) 0.0558(2) -0.00157(13) 0.00925(14) 0.0010(2)
I2 0.04512(10) 0.0711(2) 0.03858(10) -0.00580(10) 0.00357(8) 0.00476(10)
I3 0.0784(2) 0.0655(2) 0.0612(2) -0.00522(14) 0.00244(13) 0.00958(14)
Co1 0.0286(2) 0.0276(2) 0.0260(2) 0.000 0.0028(2) 0.000
Co2 0.0289(2) 0.0277(2) 0.0265(2) 0.000 0.0021(2) 0.000
C3 0.0371(13) 0.044(2) 0.0420(14) -0.0039(13) 0.0066(11) 0.0064(12)
C4 0.0367(14) 0.060(2) 0.061(2) -0.004(2) 0.0173(14) 0.0091(15)
O1 0.0313(8) 0.0403(11) 0.0305(8) 0.0029(8) 0.0027(7) 0.0022(8)
C2 0.0346(12) 0.0302(14) 0.0333(12) -0.0043(10) 0.0062(10) -0.0001(10)
C5 0.048(2) 0.077(3) 0.052(2) 0.002(2) 0.025(2) 0.007(2)
C21 0.045(2) 0.040(2) 0.053(2) -0.0083(14) 0.0108(14) 0.0028(13)
O19 0.0350(9) 0.0415(11) 0.0299(8) -0.0011(8) 0.0060(7) 0.0005(8)
C22 0.060(2) 0.041(2) 0.074(2) -0.015(2) 0.019(2) 0.003(2)
C17 0.056(2) 0.056(2) 0.0391(15) -0.0040(15) 0.0128(14) 0.009(2)
C7 0.0347(12) 0.0354(15) 0.0340(12) -0.0007(10) 0.0082(10) 0.0026(11)
C6 0.047(2) 0.060(2) 0.0395(15) 0.0007(14) 0.0162(13) 0.004(2)
N20 0.0388(11) 0.0308(12) 0.0365(11) -0.0031(9) 0.0076(9) -0.0012(10)
C18 0.0379(12) 0.0366(14) 0.0351(12) 0.0040(11) 0.0096(10) 0.0078(11)
C16 0.063(2) 0.076(3) 0.058(2) -0.006(2) 0.032(2) 0.017(2)
C8 0.0369(12) 0.0363(15) 0.0252(11) -0.0008(10) 0.0026(9) -0.0002(11)
N9 0.0313(9) 0.0279(11) 0.0272(9) -0.0031(8) 0.0022(8) 0.0007(8)
C23 0.075(2) 0.049(2) 0.066(2) -0.024(2) 0.019(2) -0.012(2)
C13 0.0326(12) 0.040(2) 0.0406(14) 0.0005(12) 0.0097(11) 0.0045(11)
N11 0.0291(9) 0.0257(11) 0.0286(9) -0.0016(8) 0.0012(8) 0.0013(8)
C25 0.051(2) 0.045(2) 0.041(2) -0.0061(13) -0.0005(13) 0.0009(14)
C15 0.047(2) 0.090(3) 0.075(3) -0.008(2) 0.028(2) 0.013(2)
C35 0.0478(15) 0.036(2) 0.0403(14) -0.0010(12) 0.0063(12) 0.0025(13)
N30 0.0369(11) 0.0310(12) 0.0343(11) -0.0006(9) 0.0025(9) -0.0006(9)
C24 0.070(2) 0.060(2) 0.052(2) -0.020(2) -0.005(2) -0.008(2)
C12 0.0315(11) 0.0322(14) 0.0332(12) 0.0010(10) 0.0011(9) 0.0010(10)
C10 0.0340(11) 0.0322(13) 0.0257(10) -0.0018(10) -0.0020(9) 0.0027(10)
C14 0.0399(15) 0.062(2) 0.064(2) -0.004(2) 0.0166(15) 0.005(2)
C34 0.067(2) 0.037(2) 0.057(2) -0.0029(15) 0.008(2) 0.014(2)
C31 0.0415(14) 0.042(2) 0.0361(14) -0.0008(12) -0.0028(11) 0.0050(12)
C33 0.061(2) 0.044(2) 0.059(2) 0.011(2) -0.006(2) 0.017(2)
C32 0.053(2) 0.054(2) 0.043(2) 0.0074(15) -0.0075(14) 0.010(2)

loop_
_atom_site_label
_atom_site_type_symbol
_atom_site_fract_x
_atom_site_fract_y
_atom_site_fract_z
_atom_site_U_iso_or_equiv
_atom_site_thermal_displace_type
_atom_site_occupancy
_atom_site_calc_flag
_atom_site_refinement_flags
_atom_site_disorder_group
I1 I 0.07181(3) 0.429549(14) 0.07206(2) 0.07125(9) Uani 1 d . .
I2 I 0.09785(2) 0.302642(13) 0.062392(11) 0.05219(7) Uani 1 d . .
I3 I 0.12105(2) 0.173273(15) 0.05366(2) 0.06986(9) Uani 1 d . .
Co1 Co 0.0000 -0.15085(2) 0.2500 0.02776(10) Uani 1 d S .
Co2 Co 0.0000 -0.34488(2) 0.2500 0.02815(10) Uani 1 d S .
C3 C -0.3004(2) -0.14963(15) 0.2724(2) 0.0413(6) Uani 1 d . .
H3 H -0.3306(2) -0.13650(15) 0.2265(2) 0.050 Uiso 1 calc R .
C4 C -0.3590(2) -0.1589(2) 0.3246(2) 0.0515(8) Uani 1 d . .
H4 H -0.4279(2) -0.1513(2) 0.3132(2) 0.062 Uiso 1 calc R .
O1 O -0.14282(13) -0.14910(9) 0.23757(10) 0.0345(4) Uani 1 d . .
C2 C -0.1959(2) -0.15998(12) 0.28854(14) 0.0327(5) Uani 1 d . .
C5 C -0.3164(3) -0.1792(2) 0.3938(2) 0.0569(9) Uani 1 d . .
H5 H -0.3556(3) -0.1835(2) 0.4291(2) 0.068 Uiso 1 calc R .
C21 C -0.0567(2) -0.04261(15) 0.3159(2) 0.0461(7) Uani 1 d . .
H21 H -0.1139(2) -0.04554(15) 0.2796(2) 0.055 Uiso 1 calc R .
O19 O 0.04546(14) -0.34575(10) 0.16074(10) 0.0355(4) Uani 1 d . .
C22 C -0.0447(3) 0.0066(2) 0.3605(2) 0.0579(9) Uani 1 d . .
H22 H -0.0929(3) 0.0365(2) 0.3538(2) 0.069 Uiso 1 calc R .
C17 C 0.1697(3) -0.3703(2) 0.0932(2) 0.0501(8) Uani 1 d . .
H17 H 0.1207(3) -0.3862(2) 0.0566(2) 0.060 Uiso 1 calc R .
C7 C -0.1540(2) -0.18436(13) 0.35691(15) 0.0345(5) Uani 1 d . .
C6 C -0.2148(2) -0.1929(2) 0.4090(2) 0.0477(7) Uani 1 d . .
H6 H -0.1861(2) -0.2081(2) 0.4543(2) 0.057 Uiso 1 calc R .
N20 N 0.0121(2) -0.08636(11) 0.32369(13) 0.0353(5) Uani 1 d . .
C18 C 0.1419(2) -0.34570(14) 0.15590(15) 0.0362(5) Uani 1 d . .
C16 C 0.2695(3) -0.3705(2) 0.0868(2) 0.0631(10) Uani 1 d . .
H16 H 0.2864(3) -0.3867(2) 0.0452(2) 0.076 Uiso 1 calc R .
C8 C -0.0558(2) -0.21133(13) 0.37005(14) 0.0333(5) Uani 1 d . .
H8 H -0.0375(2) -0.23279(13) 0.41275(14) 0.040 Uiso 1 calc R .
N9 N 0.0096(2) -0.20854(10) 0.32792(11) 0.0292(4) Uani 1 d . .
C23 C 0.0401(3) 0.0108(2) 0.4150(2) 0.0629(10) Uani 1 d . .
H23 H 0.0503(3) 0.0435(2) 0.4454(2) 0.075 Uiso 1 calc R .
C13 C 0.2180(2) -0.32080(14) 0.2091(2) 0.0375(6) Uani 1 d . .
N11 N 0.10574(15) -0.28747(10) 0.28806(11) 0.0284(4) Uani 1 d . .
C25 C 0.0931(3) -0.0823(2) 0.3774(2) 0.0466(7) Uani 1 d . .
H25 H 0.1402(3) -0.1127(2) 0.3840(2) 0.056 Uiso 1 calc R .
C15 C 0.3461(3) -0.3476(2) 0.1397(2) 0.0684(12) Uani 1 d . .
H15 H 0.4131(3) -0.3493(2) 0.1344(2) 0.082 Uiso 1 calc R .
C35 C 0.1164(2) -0.45275(14) 0.2480(2) 0.0417(6) Uani 1 d . .
H35 H 0.0945(2) -0.44968(14) 0.1981(2) 0.050 Uiso 1 calc R .
N30 N 0.0940(2) -0.40873(11) 0.29029(12) 0.0346(5) Uani 1 d . .
C24 C 0.1081(3) -0.0343(2) 0.4231(2) 0.0631(10) Uani 1 d . .
H24 H 0.1652(3) -0.0326(2) 0.4597(2) 0.076 Uiso 1 calc R .
C12 C 0.1928(2) -0.28810(13) 0.26939(14) 0.0330(5) Uani 1 d . .
H12 H 0.2438(2) -0.26564(13) 0.29703(14) 0.040 Uiso 1 calc R .
C10 C 0.0973(2) -0.24730(12) 0.34822(13) 0.0317(5) Uani 1 d . .
H10A H 0.0906(2) -0.27014(12) 0.39068(13) 0.038 Uiso 1 calc R .
H10B H 0.1581(2) -0.22365(12) 0.36033(13) 0.038 Uiso 1 calc R .
C14 C 0.3198(3) -0.3222(2) 0.2005(2) 0.0547(9) Uani 1 d . .
H14 H 0.3697(3) -0.3059(2) 0.2361(2) 0.066 Uiso 1 calc R .
C34 C 0.1703(3) -0.5022(2) 0.2752(2) 0.0542(8) Uani 1 d . .
H34 H 0.1865(3) -0.5311(2) 0.2441(2) 0.065 Uiso 1 calc R .
C31 C 0.1268(2) -0.41405(15) 0.3624(2) 0.0412(6) Uani 1 d . .
H31 H 0.1143(2) -0.38343(15) 0.3925(2) 0.049 Uiso 1 calc R .
C33 C 0.1997(3) -0.5079(2) 0.3494(2) 0.0567(9) Uani 1 d . .
H33 H 0.2336(3) -0.5415(2) 0.3694(2) 0.068 Uiso 1 calc R .
C32 C 0.1779(3) -0.4628(2) 0.3933(2) 0.0521(8) Uani 1 d . .
H32 H 0.1977(3) -0.4654(2) 0.4434(2) 0.062 Uiso 1 calc R .

loop_
_atom_type_symbol
_atom_type_description
_atom_type_scat_dispersion_real
_atom_type_scat_dispersion_imag
_atom_type_scat_source
I I -0.4742 1.8119 'International Tables Vol C Tables 4.2.6.8 and 6.1.1.4'
Co Co 0.3494 0.9721 'International Tables Vol C Tables 4.2.6.8 and 6.1.1.4'
O O 0.0106 0.0060 'International Tables Vol C Tables 4.2.6.8 and 6.1.1.4'
N N 0.0061 0.0033 'International Tables Vol C Tables 4.2.6.8 and 6.1.1.4'
C C 0.0033 0.0016 'International Tables Vol C Tables 4.2.6.8 and 6.1.1.4'
H H 0.0000 0.0000 'International Tables Vol C Tables 4.2.6.8 and 6.1.1.4'

loop_
_geom_angle_atom_site_label_1
_geom_angle_atom_site_label_2
_geom_angle_atom_site_label_3
_geom_angle
_geom_angle_site_symmetry_1
_geom_angle_site_symmetry_3
_geom_angle_publ_flag
I1 I2 I3 178.974(13) . . ?
O1 Co1 O1 177.61(13) 2 . ?
O1 Co1 N9 90.13(9) 2 . ?
O1 Co1 N9 91.47(9) . . ?
O1 Co1 N9 91.48(9) 2 2 ?
O1 Co1 N9 90.13(9) . 2 ?
N9 Co1 N9 95.72(13) . 2 ?
O1 Co1 N20 87.34(9) 2 . ?
O1 Co1 N20 90.91(9) . . ?
N9 Co1 N20 89.16(9) . . ?
N9 Co1 N20 174.99(10) 2 . ?
O1 Co1 N20 90.92(9) 2 2 ?
O1 Co1 N20 87.34(9) . 2 ?
N9 Co1 N20 174.98(10) . 2 ?
N9 Co1 N20 89.16(9) 2 2 ?
N20 Co1 N20 85.99(14) . 2 ?
O19 Co2 O19 178.81(14) 2 . ?
O19 Co2 N11 89.58(9) 2 2 ?
O19 Co2 N11 91.21(9) . 2 ?
O19 Co2 N11 91.21(9) 2 . ?
O19 Co2 N11 89.58(9) . . ?
N11 Co2 N11 96.93(13) 2 . ?
O19 Co2 N30 86.94(9) 2 . ?
O19 Co2 N30 92.18(9) . . ?
N11 Co2 N30 173.45(9) 2 . ?
N11 Co2 N30 88.71(9) . . ?
O19 Co2 N30 92.18(9) 2 2 ?
O19 Co2 N30 86.95(9) . 2 ?
N11 Co2 N30 88.71(9) 2 2 ?
N11 Co2 N30 173.45(9) . 2 ?
N30 Co2 N30 85.88(14) . 2 ?
C4 C3 C2 120.5(3) . . ?
C3 C4 C5 121.3(3) . . ?
C2 O1 Co1 125.8(2) . . ?
O1 C2 C3 118.3(3) . . ?
O1 C2 C7 123.5(2) . . ?
C3 C2 C7 118.1(3) . . ?
C6 C5 C4 118.8(3) . . ?
N20 C21 C22 121.9(3) . . ?
C18 O19 Co2 123.5(2) . . ?
C23 C22 C21 119.1(4) . . ?
C16 C17 C18 119.7(3) . . ?
C6 C7 C2 120.1(3) . . ?
C6 C7 C8 117.6(3) . . ?
C2 C7 C8 121.1(2) . . ?
C5 C6 C7 121.0(3) . . ?
C25 N20 C21 118.5(3) . . ?
C25 N20 Co1 121.2(2) . . ?
C21 N20 Co1 120.0(2) . . ?
O19 C18 C13 123.1(2) . . ?
O19 C18 C17 118.6(3) . . ?
C13 C18 C17 118.3(3) . . ?
C17 C16 C15 122.8(3) . . ?
N9 C8 C7 126.1(3) . . ?
C8 N9 C10 115.1(2) . . ?
C8 N9 Co1 122.5(2) . . ?
C10 N9 Co1 122.1(2) . . ?
C24 C23 C22 118.4(3) . . ?
C18 C13 C14 120.2(3) . . ?
C18 C13 C12 120.8(2) . . ?
C14 C13 C12 118.7(3) . . ?
C12 N11 C10 115.1(2) . . ?
C12 N11 Co2 122.1(2) . . ?
C10 N11 Co2 122.1(2) . . ?
N20 C25 C24 121.6(3) . . ?
C14 C15 C16 118.1(3) . . ?
N30 C35 C34 123.1(3) . . ?
C35 N30 C31 117.4(3) . . ?
C35 N30 Co2 121.1(2) . . ?
C31 N30 Co2 120.9(2) . . ?
C23 C24 C25 120.5(4) . . ?
N11 C12 C13 125.6(3) . . ?
N9 C10 N11 110.4(2) . . ?
C15 C14 C13 120.8(4) . . ?
C35 C34 C33 118.6(3) . . ?
N30 C31 C32 122.6(3) . . ?
C34 C33 C32 118.7(3) . . ?
C31 C32 C33 119.5(3) . . ?

loop_
_geom_bond_atom_site_label_1
_geom_bond_atom_site_label_2
_geom_bond_distance
_geom_bond_site_symmetry_2
_geom_bond_publ_flag
I1 I2 2.9072(5) . ?
I2 I3 2.9562(5) . ?
Co1 O1 1.898(2) 2 ?
Co1 O1 1.898(2) . ?
Co1 N9 1.949(2) . ?
Co1 N9 1.949(2) 2 ?
Co1 N20 1.998(2) . ?
Co1 N20 1.998(2) 2 ?
Co2 O19 1.894(2) 2 ?
Co2 O19 1.894(2) . ?
Co2 N11 1.962(2) 2 ?
Co2 N11 1.962(2) . ?
Co2 N30 1.976(2) . ?
Co2 N30 1.976(2) 2 ?
C3 C4 1.389(4) . ?
C3 C2 1.405(4) . ?
C4 C5 1.396(5) . ?
O1 C2 1.325(3) . ?
C2 C7 1.413(4) . ?
C5 C6 1.382(5) . ?
C21 N20 1.347(4) . ?
C21 C22 1.386(5) . ?
O19 C18 1.323(3) . ?
C22 C23 1.385(6) . ?
C17 C16 1.376(5) . ?
C17 C18 1.418(4) . ?
C7 C6 1.406(4) . ?
C7 C8 1.437(4) . ?
N20 C25 1.340(4) . ?
C18 C13 1.407(4) . ?
C16 C15 1.390(6) . ?
C8 N9 1.297(3) . ?
N9 C10 1.465(3) . ?
C23 C24 1.363(6) . ?
C13 C14 1.414(4) . ?
C13 C12 1.448(4) . ?
N11 C12 1.291(3) . ?
N11 C10 1.473(3) . ?
C25 C24 1.377(5) . ?
C15 C14 1.386(5) . ?
C35 N30 1.346(4) . ?
C35 C34 1.380(5) . ?
N30 C31 1.349(4) . ?
C34 C33 1.381(5) . ?
C31 C32 1.369(4) . ?
C33 C32 1.381(5) . ?
